data_7109442
loop_
_publ_author_name
'Mehdi El Sayed Moussa'
'Fabian Friess'
'Wenting Shen'
'Muriel Hissler'
'Regis Reau'
'Christophe Lescop'

_publ_section_title
;
 Syntheses of CuI polymetallic assemblies from reaction of ligands bearing
 the 2,5-bis(2-pyridyl)phosphole fragment with CuII precursors
;
_journal_name_full Chem.Commun.
_journal_page_first 6158
_journal_paper_doi 10.1039/c3cc42955e
_journal_volume 49
_journal_year 2013
_chemical_formula_moiety 'C53 H48 Cl6 Cu2 F6 N4 O6 P2 S2'
_chemical_formula_sum 'C53 H48 Cl6 Cu2 F6 N4 O6 P2 S2'
_chemical_formula_weight 1416.79
_chemical_name_systematic
;
?
;
_space_group_IT_number 14
_symmetry_cell_setting monoclinic
_symmetry_space_group_name_Hall '-P 2yn'
_symmetry_space_group_name_H-M 'P 1 21/n 1'
_atom_sites_solution_hydrogens geom
_atom_sites_solution_primary direct
_atom_sites_solution_secondary difmap
_audit_creation_method SHELXL-97
_cell_angle_alpha 90
_cell_angle_beta 98.041(2)
_cell_angle_gamma 90
_cell_formula_units_Z 4
_cell_length_a 14.724(4)
_cell_length_b 14.984(4)
_cell_length_c 26.752(7)
_cell_measurement_temperature 150(2)
_cell_measurement_theta_max 20.76
_cell_measurement_theta_min 2.56
_cell_volume 5844(3)
_computing_structure_refinement 'SHELXL-97 (Sheldrick, 1997)'
_computing_structure_solution 'SHELXS-97 (Sheldrick, 1990)'
_diffrn_ambient_temperature 150(2)
_diffrn_measured_fraction_theta_full 0.969
_diffrn_measured_fraction_theta_max 0.969
_diffrn_measurement_device_type CCD
_diffrn_measurement_method none
_diffrn_radiation_monochromator graphite
_diffrn_radiation_source 'fine-focus sealed tube'
_diffrn_radiation_type MoK\a
_diffrn_radiation_wavelength 0.71069
_diffrn_reflns_av_R_equivalents 0.1176
_diffrn_reflns_av_sigmaI/netI 0.1752
_diffrn_reflns_limit_h_max 18
_diffrn_reflns_limit_h_min -15
_diffrn_reflns_limit_k_max 18
_diffrn_reflns_limit_k_min -16
_diffrn_reflns_limit_l_max 31
_diffrn_reflns_limit_l_min -33
_diffrn_reflns_number 38234
_diffrn_reflns_theta_full 26.41
_diffrn_reflns_theta_max 26.41
_diffrn_reflns_theta_min 1.50
_diffrn_standards_decay_% none
_exptl_absorpt_coefficient_mu 1.200
_exptl_absorpt_correction_type none
_exptl_crystal_colour red
_exptl_crystal_density_diffrn 1.610
_exptl_crystal_density_method 'not measured'
_exptl_crystal_description prism
_exptl_crystal_F_000 2872
_exptl_crystal_size_max 0.18
_exptl_crystal_size_mid 0.13
_exptl_crystal_size_min 0.09
_refine_diff_density_max 0.781
_refine_diff_density_min -0.922
_refine_diff_density_rms 0.150
_refine_ls_extinction_method none
_refine_ls_goodness_of_fit_ref 1.018
_refine_ls_hydrogen_treatment constr
_refine_ls_matrix_type full
_refine_ls_number_parameters 730
_refine_ls_number_reflns 11632
_refine_ls_number_restraints 0
_refine_ls_restrained_S_all 1.018
_refine_ls_R_factor_all 0.1670
_refine_ls_R_factor_gt 0.0791
_refine_ls_shift/su_max 0.000
_refine_ls_shift/su_mean 0.000
_refine_ls_structure_factor_coef Fsqd
_refine_ls_weighting_details 'calc w=1/[\s^2^(Fo^2^)+(0.1097P)^2^+0.0000P] where P=(Fo^2^+2Fc^2^)/3'
_refine_ls_weighting_scheme calc
_refine_ls_wR_factor_gt 0.1883
_refine_ls_wR_factor_ref 0.2366
_reflns_number_gt 6223
_reflns_number_total 11632
_reflns_threshold_expression >2sigma(I)
_cod_data_source_file c3cc42955e.txt
_cod_data_source_block import
_cod_original_sg_symbol_H-M P21/n
_cod_database_code 7109442

loop_
_symmetry_equiv_pos_as_xyz
'x, y, z'
'-x+1/2, y+1/2, -z+1/2'
'-x, -y, -z'
'x-1/2, -y-1/2, z-1/2'

loop_
_atom_site_label
_atom_site_type_symbol
_atom_site_fract_x
_atom_site_fract_y
_atom_site_fract_z
_atom_site_U_iso_or_equiv
_atom_site_adp_type
_atom_site_occupancy
_atom_site_symmetry_multiplicity
_atom_site_calc_flag
_atom_site_refinement_flags
Cu1 Cu 0.82424(6) 0.20582(5) 0.09540(3) 0.0235(2) Uani 1 1 d .
Cu2 Cu 0.82947(6) 0.13987(5) 0.18253(3) 0.0247(2) Uani 1 1 d .
P1 P 0.89117(13) 0.06761(11) 0.11875(6) 0.0216(4) Uani 1 1 d .
P2 P 0.88955(13) 0.33143(11) 0.12692(6) 0.0224(4) Uani 1 1 d .
N1 N 0.8524(4) 0.1738(3) 0.02575(19) 0.0235(13) Uani 1 1 d .
N2 N 0.8881(4) 0.0404(4) 0.2283(2) 0.0263(14) Uani 1 1 d .
N3 N 0.8011(4) 0.2466(3) 0.2242(2) 0.0232(13) Uani 1 1 d .
N4 N 0.9470(4) 0.3688(4) 0.0303(2) 0.0346(15) Uani 1 1 d .
S1 S 0.62884(13) 0.16890(12) 0.12474(7) 0.0311(5) Uani 1 1 d .
O1 O 0.5889(3) 0.2448(3) 0.14650(19) 0.0415(14) Uani 1 1 d .
O2 O 0.6782(3) 0.1901(3) 0.08224(17) 0.0309(12) Uani 1 1 d .
O3 O 0.6749(3) 0.1044(3) 0.16053(17) 0.0326(12) Uani 1 1 d .
C1 C 0.9727(5) 0.0938(4) 0.0749(2) 0.0230(16) Uani 1 1 d .
C2 C 1.0588(5) 0.0748(4) 0.0956(2) 0.0197(15) Uani 1 1 d .
C3 C 1.1444(5) 0.0964(5) 0.0720(3) 0.0320(18) Uani 1 1 d .
H3A H 1.1361 0.1530 0.0543 0.038 Uiso 1 1 calc R
H3B H 1.1536 0.0506 0.0475 0.038 Uiso 1 1 calc R
C4 C 1.2292(5) 0.1015(5) 0.1121(3) 0.0372(19) Uani 1 1 d .
H4A H 1.2838 0.1077 0.0959 0.045 Uiso 1 1 calc R
H4B H 1.2249 0.1534 0.1333 0.045 Uiso 1 1 calc R
C5 C 1.2365(5) 0.0183(5) 0.1442(3) 0.0328(18) Uani 1 1 d .
H5A H 1.2947 0.0181 0.1662 0.039 Uiso 1 1 calc R
H5B H 1.2343 -0.0339 0.1226 0.039 Uiso 1 1 calc R
C6 C 1.1577(5) 0.0146(5) 0.1759(3) 0.0354(19) Uani 1 1 d .
H6A H 1.1559 -0.0444 0.1907 0.042 Uiso 1 1 calc R
H6B H 1.1695 0.0573 0.2033 0.042 Uiso 1 1 calc R
C7 C 1.0658(5) 0.0346(4) 0.1459(2) 0.0212(15) Uani 1 1 d .
C8 C 0.9836(5) 0.0249(4) 0.1632(2) 0.0212(15) Uani 1 1 d .
C9 C 0.9593(5) -0.0057(4) 0.2124(2) 0.0207(15) Uani 1 1 d .
C10 C 0.9994(5) -0.0771(4) 0.2405(3) 0.0284(17) Uani 1 1 d .
H10 H 1.0470 -0.1092 0.2296 0.034 Uiso 1 1 calc R
C11 C 0.9666(5) -0.0998(5) 0.2854(3) 0.0320(18) Uani 1 1 d .
H11 H 0.9922 -0.1479 0.3044 0.038 Uiso 1 1 calc R
C12 C 0.8977(5) -0.0524(5) 0.3015(3) 0.0339(18) Uani 1 1 d .
H12 H 0.8769 -0.0663 0.3318 0.041 Uiso 1 1 calc R
C13 C 0.8595(5) 0.0166(4) 0.2720(3) 0.0311(18) Uani 1 1 d .
H13 H 0.8116 0.0484 0.2828 0.037 Uiso 1 1 calc R
C14 C 0.9333(5) 0.1312(4) 0.0254(2) 0.0231(16) Uani 1 1 d .
C15 C 0.9727(5) 0.1215(4) -0.0188(2) 0.0270(17) Uani 1 1 d .
H15 H 1.0293 0.0937 -0.0183 0.032 Uiso 1 1 calc R
C16 C 0.9251(5) 0.1547(4) -0.0637(3) 0.0325(18) Uani 1 1 d .
H16 H 0.9494 0.1493 -0.0938 0.039 Uiso 1 1 calc R
C17 C 0.8416(5) 0.1956(4) -0.0627(3) 0.0324(18) Uani 1 1 d .
H17 H 0.8085 0.2171 -0.0924 0.039 Uiso 1 1 calc R
C18 C 0.8075(5) 0.2045(4) -0.0182(2) 0.0303(17) Uani 1 1 d .
H18 H 0.7513 0.2327 -0.0182 0.036 Uiso 1 1 calc R
C19 C 0.8296(5) -0.0299(4) 0.0898(2) 0.0246(16) Uani 1 1 d .
C20 C 0.8611(5) -0.1172(4) 0.1011(2) 0.0268(17) Uani 1 1 d .
H20 H 0.9111 -0.1270 0.1258 0.032 Uiso 1 1 calc R
C21 C 0.8172(5) -0.1878(4) 0.0752(3) 0.0313(18) Uani 1 1 d .
H21 H 0.8387 -0.2454 0.0823 0.038 Uiso 1 1 calc R
C22 C 0.7421(6) -0.1756(5) 0.0388(3) 0.0348(19) Uani 1 1 d .
H22 H 0.7134 -0.2241 0.0216 0.042 Uiso 1 1 calc R
C23 C 0.7098(5) -0.0893(5) 0.0283(3) 0.0339(18) Uani 1 1 d .
H23 H 0.6593 -0.0803 0.0037 0.041 Uiso 1 1 calc R
C24 C 0.7521(5) -0.0165(5) 0.0540(3) 0.0289(17) Uani 1 1 d .
H24 H 0.7291 0.0407 0.0474 0.035 Uiso 1 1 calc R
C31 C 0.9250(5) 0.3296(4) 0.1949(2) 0.0213(15) Uani 1 1 d .
C32 C 1.0154(5) 0.3400(4) 0.2055(3) 0.0269(17) Uani 1 1 d .
C33 C 1.0694(5) 0.3354(5) 0.2584(3) 0.041(2) Uani 1 1 d .
H33A H 1.0604 0.3905 0.2761 0.050 Uiso 1 1 calc R
H33B H 1.0455 0.2870 0.2768 0.050 Uiso 1 1 calc R
C34 C 1.1692(6) 0.3214(7) 0.2579(4) 0.061(3) Uani 1 1 d .
H34A H 1.2010 0.3359 0.2912 0.073 Uiso 1 1 calc R
H34B H 1.1793 0.2585 0.2521 0.073 Uiso 1 1 calc R
C35 C 1.2096(7) 0.3710(8) 0.2218(4) 0.081(3) Uani 1 1 d .
H35A H 1.2727 0.3514 0.2233 0.097 Uiso 1 1 calc R
H35B H 1.2113 0.4331 0.2322 0.097 Uiso 1 1 calc R
C36 C 1.1655(5) 0.3671(5) 0.1669(3) 0.039(2) Uani 1 1 d .
H36A H 1.1795 0.4218 0.1501 0.046 Uiso 1 1 calc R
H36B H 1.1922 0.3179 0.1504 0.046 Uiso 1 1 calc R
C37 C 1.0635(5) 0.3552(4) 0.1608(3) 0.0298(17) Uani 1 1 d .
C38 C 1.0064(5) 0.3566(4) 0.1167(3) 0.0270(16) Uani 1 1 d .
C39 C 1.0246(5) 0.3706(4) 0.0648(3) 0.0276(17) Uani 1 1 d .
C40 C 1.1087(5) 0.3842(5) 0.0491(3) 0.043(2) Uani 1 1 d .
H40 H 1.1619 0.3836 0.0724 0.052 Uiso 1 1 calc R
C41 C 1.1135(6) 0.3985(6) -0.0012(3) 0.052(2) Uani 1 1 d .
H41 H 1.1699 0.4099 -0.0117 0.063 Uiso 1 1 calc R
C42 C 1.0377(6) 0.3963(5) -0.0351(3) 0.045(2) Uani 1 1 d .
H42 H 1.0411 0.4035 -0.0693 0.054 Uiso 1 1 calc R
C43 C 0.9544(6) 0.3832(5) -0.0183(3) 0.038(2) Uani 1 1 d .
H43 H 0.9013 0.3843 -0.0416 0.046 Uiso 1 1 calc R
C44 C 0.8575(5) 0.3192(4) 0.2307(2) 0.0220(15) Uani 1 1 d .
C45 C 0.8488(5) 0.3833(4) 0.2674(3) 0.0294(17) Uani 1 1 d .
H45 H 0.8873 0.4328 0.2709 0.035 Uiso 1 1 calc R
C46 C 0.7816(5) 0.3721(5) 0.2989(3) 0.0313(18) Uani 1 1 d .
H46 H 0.7761 0.4130 0.3244 0.038 Uiso 1 1 calc R
C47 C 0.7231(5) 0.2995(4) 0.2916(2) 0.0293(17) Uani 1 1 d .
H47 H 0.6772 0.2913 0.3117 0.035 Uiso 1 1 calc R
C48 C 0.7347(5) 0.2395(4) 0.2538(3) 0.0273(17) Uani 1 1 d .
H48 H 0.6943 0.1916 0.2485 0.033 Uiso 1 1 calc R
C49 C 0.8205(5) 0.4324(4) 0.1156(3) 0.0265(17) Uani 1 1 d .
C50 C 0.8460(5) 0.5110(4) 0.1401(3) 0.0301(17) Uani 1 1 d .
H50 H 0.8997 0.5139 0.1629 0.036 Uiso 1 1 calc R
C51 C 0.7908(6) 0.5865(5) 0.1304(3) 0.040(2) Uani 1 1 d .
H51 H 0.8070 0.6395 0.1474 0.048 Uiso 1 1 calc R
C52 C 0.7121(6) 0.5824(5) 0.0957(3) 0.044(2) Uani 1 1 d .
H52 H 0.6751 0.6326 0.0892 0.053 Uiso 1 1 calc R
C53 C 0.6886(6) 0.5033(5) 0.0706(3) 0.044(2) Uani 1 1 d .
H53 H 0.6364 0.5011 0.0466 0.053 Uiso 1 1 calc R
C54 C 0.7410(5) 0.4279(5) 0.0803(3) 0.0323(18) Uani 1 1 d .
H54 H 0.7239 0.3747 0.0638 0.039 Uiso 1 1 calc R
C100 C 0.5298(6) 0.1056(6) 0.0942(3) 0.046(2) Uani 1 1 d .
C200 C 1.0827(7) 0.6472(6) 0.2417(3) 0.052(2) Uani 1 1 d .
C900 C 0.9898(10) 1.3207(7) 0.4078(7) 0.157(8) Uani 1 1 d .
H90A H 0.9773 1.3078 0.4418 0.188 Uiso 1 1 calc R
H90B H 0.9458 1.3652 0.3936 0.188 Uiso 1 1 calc R
C901 C 1.1961(7) 1.1244(7) 0.3671(4) 0.072(3) Uani 1 1 d .
H90C H 1.1745 1.1855 0.3631 0.087 Uiso 1 1 calc R
H90D H 1.2592 1.1230 0.3605 0.087 Uiso 1 1 calc R
C902 C 1.0377(6) 0.8816(6) 0.4309(4) 0.062(3) Uani 1 1 d .
H90E H 1.0399 0.9454 0.4249 0.075 Uiso 1 1 calc R
H90F H 0.9896 0.8567 0.4063 0.075 Uiso 1 1 calc R
F1 F 0.4796(3) 0.1540(3) 0.0599(2) 0.0671(16) Uani 1 1 d .
F2 F 0.5555(3) 0.0323(3) 0.0720(2) 0.0580(14) Uani 1 1 d .
F3 F 0.4774(3) 0.0801(3) 0.1286(2) 0.0649(15) Uani 1 1 d .
F11 F 1.0295(5) 0.5770(4) 0.2466(2) 0.0865(19) Uani 1 1 d .
F12 F 1.0694(5) 0.7080(4) 0.27565(19) 0.089(2) Uani 1 1 d .
F13 F 1.1691(4) 0.6200(4) 0.2528(2) 0.0855(19) Uani 1 1 d .
S2 S 1.06290(14) 0.69250(13) 0.17776(7) 0.0351(5) Uani 1 1 d .
O11 O 0.9687(4) 0.7164(4) 0.1710(2) 0.0577(17) Uani 1 1 d .
O12 O 1.1252(4) 0.7676(3) 0.18032(19) 0.0450(14) Uani 1 1 d .
O13 O 1.0857(4) 0.6185(4) 0.1483(2) 0.0567(17) Uani 1 1 d .
Cl1 Cl 0.9724(2) 1.2273(3) 0.37326(15) 0.1198(13) Uani 1 1 d .
Cl2 Cl 1.1002(2) 1.3667(2) 0.41186(17) 0.1275(14) Uani 1 1 d .
Cl3 Cl 1.1296(2) 1.0572(2) 0.32367(12) 0.0966(10) Uani 1 1 d .
Cl4 Cl 1.1917(2) 1.08948(19) 0.42987(11) 0.0895(9) Uani 1 1 d .
Cl5 Cl 1.0105(2) 0.86313(17) 0.49153(10) 0.0801(9) Uani 1 1 d .
Cl6 Cl 1.1432(2) 0.8340(2) 0.42200(15) 0.1044(12) Uani 1 1 d .

loop_
_atom_site_aniso_label
_atom_site_aniso_U_11
_atom_site_aniso_U_22
_atom_site_aniso_U_33
_atom_site_aniso_U_23
_atom_site_aniso_U_13
_atom_site_aniso_U_12
Cu1 0.0276(5) 0.0211(5) 0.0236(5) -0.0013(3) 0.0096(4) 0.0005(4)
Cu2 0.0293(5) 0.0227(5) 0.0246(5) 0.0000(3) 0.0122(4) 0.0017(4)
P1 0.0239(11) 0.0234(10) 0.0190(9) -0.0001(7) 0.0081(8) 0.0000(8)
P2 0.0240(10) 0.0226(10) 0.0221(9) -0.0015(7) 0.0086(8) -0.0008(8)
N1 0.026(3) 0.028(3) 0.018(3) -0.004(2) 0.009(3) -0.003(3)
N2 0.029(4) 0.031(3) 0.021(3) 0.003(2) 0.011(3) 0.000(3)
N3 0.025(3) 0.020(3) 0.026(3) 0.003(2) 0.009(3) 0.003(3)
N4 0.042(4) 0.036(4) 0.028(3) 0.003(3) 0.011(3) -0.003(3)
S1 0.0259(11) 0.0319(11) 0.0367(11) -0.0068(8) 0.0081(9) 0.0006(8)
O1 0.032(3) 0.045(3) 0.051(3) -0.025(3) 0.014(3) 0.006(3)
O2 0.033(3) 0.034(3) 0.028(3) 0.001(2) 0.012(2) 0.002(2)
O3 0.030(3) 0.033(3) 0.036(3) 0.001(2) 0.009(2) -0.004(2)
C1 0.032(4) 0.012(3) 0.028(4) 0.002(3) 0.014(3) 0.002(3)
C2 0.018(4) 0.021(4) 0.024(4) -0.006(3) 0.018(3) 0.000(3)
C3 0.027(4) 0.038(4) 0.035(4) 0.004(3) 0.017(4) -0.003(3)
C4 0.021(4) 0.053(5) 0.039(5) 0.000(4) 0.010(4) -0.008(4)
C5 0.028(4) 0.043(5) 0.028(4) 0.000(3) 0.007(4) 0.001(4)
C6 0.023(4) 0.046(5) 0.038(4) 0.004(3) 0.008(4) 0.004(4)
C7 0.021(4) 0.017(3) 0.029(4) -0.004(3) 0.014(3) -0.004(3)
C8 0.029(4) 0.016(3) 0.019(3) 0.002(2) 0.007(3) -0.001(3)
C9 0.025(4) 0.021(4) 0.018(3) -0.003(3) 0.010(3) 0.000(3)
C10 0.027(4) 0.023(4) 0.035(4) 0.001(3) 0.003(4) 0.000(3)
C11 0.042(5) 0.027(4) 0.028(4) 0.006(3) 0.007(4) -0.006(4)
C12 0.046(5) 0.028(4) 0.031(4) 0.004(3) 0.017(4) 0.000(4)
C13 0.033(5) 0.033(4) 0.030(4) -0.003(3) 0.016(4) 0.001(4)
C14 0.029(4) 0.021(4) 0.020(3) -0.004(3) 0.009(3) -0.004(3)
C15 0.027(4) 0.030(4) 0.026(4) -0.003(3) 0.013(3) 0.003(3)
C16 0.040(5) 0.034(4) 0.026(4) 0.001(3) 0.011(4) -0.003(4)
C17 0.043(5) 0.031(4) 0.024(4) -0.003(3) 0.009(4) -0.006(4)
C18 0.032(4) 0.031(4) 0.029(4) 0.000(3) 0.006(4) 0.006(3)
C19 0.028(4) 0.032(4) 0.017(3) 0.004(3) 0.015(3) -0.003(3)
C20 0.030(4) 0.029(4) 0.024(4) 0.003(3) 0.013(3) -0.006(3)
C21 0.046(5) 0.018(4) 0.034(4) -0.001(3) 0.023(4) -0.002(3)
C22 0.050(5) 0.024(4) 0.033(4) -0.010(3) 0.017(4) -0.012(4)
C23 0.025(4) 0.045(5) 0.032(4) -0.001(3) 0.008(4) -0.005(4)
C24 0.026(4) 0.028(4) 0.034(4) 0.003(3) 0.005(4) 0.002(3)
C31 0.022(4) 0.023(4) 0.022(4) -0.003(3) 0.011(3) 0.000(3)
C32 0.027(4) 0.026(4) 0.030(4) -0.003(3) 0.012(3) 0.000(3)
C33 0.036(5) 0.056(5) 0.032(4) 0.003(4) 0.006(4) -0.003(4)
C34 0.030(5) 0.096(8) 0.055(6) 0.008(5) 0.004(5) 0.007(5)
C35 0.035(6) 0.142(10) 0.063(7) 0.009(7) 0.003(5) -0.018(6)
C36 0.031(5) 0.050(5) 0.037(5) -0.004(4) 0.012(4) -0.006(4)
C37 0.028(4) 0.026(4) 0.037(4) 0.000(3) 0.010(4) -0.005(3)
C38 0.031(4) 0.022(4) 0.030(4) 0.001(3) 0.011(3) 0.000(3)
C39 0.028(4) 0.019(4) 0.038(4) 0.003(3) 0.011(4) -0.002(3)
C40 0.018(4) 0.075(6) 0.040(5) 0.007(4) 0.013(4) -0.004(4)
C41 0.042(6) 0.083(7) 0.038(5) -0.003(4) 0.027(5) -0.010(5)
C42 0.060(6) 0.042(5) 0.037(5) -0.005(4) 0.023(5) 0.001(4)
C43 0.040(5) 0.037(5) 0.038(5) -0.002(3) 0.007(4) -0.004(4)
C44 0.026(4) 0.024(4) 0.019(3) 0.001(3) 0.011(3) 0.004(3)
C45 0.038(5) 0.023(4) 0.029(4) 0.000(3) 0.011(4) 0.006(3)
C46 0.031(5) 0.033(4) 0.030(4) -0.004(3) 0.009(4) 0.007(4)
C47 0.038(5) 0.027(4) 0.026(4) 0.003(3) 0.013(4) 0.003(4)
C48 0.023(4) 0.028(4) 0.033(4) 0.002(3) 0.010(3) 0.007(3)
C49 0.033(5) 0.023(4) 0.028(4) -0.002(3) 0.020(4) -0.008(3)
C50 0.035(5) 0.031(4) 0.027(4) -0.001(3) 0.016(4) -0.002(4)
C51 0.065(6) 0.023(4) 0.039(5) 0.002(3) 0.031(5) -0.004(4)
C52 0.051(6) 0.029(5) 0.060(6) 0.008(4) 0.036(5) 0.011(4)
C53 0.033(5) 0.041(5) 0.057(5) 0.017(4) 0.005(4) 0.009(4)
C54 0.026(4) 0.028(4) 0.042(5) 0.000(3) 0.002(4) 0.001(3)
C100 0.038(5) 0.046(5) 0.057(6) -0.010(4) 0.020(5) 0.001(4)
C200 0.082(8) 0.035(5) 0.040(5) 0.010(4) 0.015(5) 0.006(5)
C900 0.181(16) 0.050(8) 0.29(2) 0.030(10) 0.200(16) 0.024(8)
C901 0.062(7) 0.086(7) 0.072(7) -0.027(5) 0.020(6) -0.040(6)
C902 0.055(6) 0.051(6) 0.079(7) 0.013(5) 0.001(6) -0.003(5)
F1 0.054(3) 0.066(3) 0.072(4) -0.006(3) -0.023(3) -0.007(3)
F2 0.038(3) 0.048(3) 0.091(4) -0.039(3) 0.018(3) -0.017(2)
F3 0.039(3) 0.087(4) 0.075(4) -0.020(3) 0.030(3) -0.028(3)
F11 0.120(5) 0.065(4) 0.081(4) 0.025(3) 0.035(4) -0.020(4)
F12 0.159(6) 0.077(4) 0.038(3) 0.005(3) 0.034(4) 0.017(4)
F13 0.087(5) 0.087(4) 0.074(4) 0.023(3) -0.020(4) 0.031(4)
S2 0.0335(12) 0.0389(12) 0.0333(11) 0.0027(8) 0.0063(9) 0.0047(10)
O11 0.034(4) 0.059(4) 0.080(5) 0.004(3) 0.007(3) 0.007(3)
O12 0.048(4) 0.048(3) 0.039(3) 0.007(2) 0.007(3) -0.010(3)
O13 0.068(4) 0.054(4) 0.049(4) -0.019(3) 0.011(3) 0.012(3)
Cl1 0.081(2) 0.133(3) 0.152(3) 0.062(3) 0.038(2) -0.007(2)
Cl2 0.069(2) 0.118(3) 0.197(4) 0.027(3) 0.021(3) 0.024(2)
Cl3 0.086(2) 0.108(2) 0.097(2) -0.0442(18) 0.0171(19) -0.0342(18)
Cl4 0.097(2) 0.083(2) 0.089(2) -0.0082(16) 0.0151(19) -0.0307(17)
Cl5 0.100(2) 0.0691(17) 0.0661(17) -0.0050(13) -0.0054(17) -0.0089(16)
Cl6 0.0559(19) 0.091(2) 0.172(3) 0.042(2) 0.037(2) 0.0034(16)

loop_
_atom_type_symbol
_atom_type_description
_atom_type_scat_dispersion_real
_atom_type_scat_dispersion_imag
_atom_type_scat_source
C C 0.0033 0.0016 'International Tables Vol C Tables 4.2.6.8 and 6.1.1.4'
H H 0.0000 0.0000 'International Tables Vol C Tables 4.2.6.8 and 6.1.1.4'
N N 0.0061 0.0033 'International Tables Vol C Tables 4.2.6.8 and 6.1.1.4'
F F 0.0171 0.0103 'International Tables Vol C Tables 4.2.6.8 and 6.1.1.4'
P P 0.1023 0.0942 'International Tables Vol C Tables 4.2.6.8 and 6.1.1.4'
Cu Cu 0.3201 1.2651 'International Tables Vol C Tables 4.2.6.8 and 6.1.1.4'
S S 0.1246 0.1234 'International Tables Vol C Tables 4.2.6.8 and 6.1.1.4'
O O 0.0106 0.0060 'International Tables Vol C Tables 4.2.6.8 and 6.1.1.4'
Cl Cl 0.1484 0.1585 'International Tables Vol C Tables 4.2.6.8 and 6.1.1.4'

loop_
_geom_angle_atom_site_label_1
_geom_angle_atom_site_label_2
_geom_angle_atom_site_label_3
_geom_angle
N1 Cu1 O2 98.8(2)
N1 Cu1 P2 114.59(16)
O2 Cu1 P2 121.72(13)
N1 Cu1 P1 84.43(16)
O2 Cu1 P1 108.80(13)
P2 Cu1 P1 120.25(7)
N1 Cu1 Cu2 140.76(16)
O2 Cu1 Cu2 90.52(12)
P2 Cu1 Cu2 91.46(6)
P1 Cu1 Cu2 56.61(5)
N3 Cu2 N2 110.4(2)
N3 Cu2 P1 155.30(17)
N2 Cu2 P1 85.66(16)
N3 Cu2 O3 92.8(2)
N2 Cu2 O3 107.50(19)
P1 Cu2 O3 100.23(13)
N3 Cu2 Cu1 102.55(15)
N2 Cu2 Cu1 142.74(16)
P1 Cu2 Cu1 57.72(5)
O3 Cu2 Cu1 87.33(12)
C8 P1 C1 89.8(3)
C8 P1 C19 106.3(3)
C1 P1 C19 103.3(3)
C8 P1 Cu2 91.0(2)
C1 P1 Cu2 137.0(2)
C19 P1 Cu2 117.5(2)
C8 P1 Cu1 138.1(2)
C1 P1 Cu1 85.9(2)
C19 P1 Cu1 115.3(2)
Cu2 P1 Cu1 65.68(6)
C38 P2 C31 90.4(3)
C38 P2 C49 108.7(3)
C31 P2 C49 104.7(3)
C38 P2 Cu1 119.1(2)
C31 P2 Cu1 114.5(2)
C49 P2 Cu1 115.9(2)
C18 N1 C14 118.7(6)
C18 N1 Cu1 125.8(5)
C14 N1 Cu1 114.3(4)
C13 N2 C9 118.8(6)
C13 N2 Cu2 123.9(5)
C9 N2 Cu2 117.3(4)
C48 N3 C44 117.8(6)
C48 N3 Cu2 119.0(4)
C44 N3 Cu2 122.0(4)
C43 N4 C39 118.6(7)
O1 S1 O3 115.9(3)
O1 S1 O2 114.6(3)
O3 S1 O2 114.6(3)
O1 S1 C100 104.2(3)
O3 S1 C100 102.6(4)
O2 S1 C100 102.5(3)
S1 O2 Cu1 119.4(3)
S1 O3 Cu2 111.3(3)
C2 C1 C14 132.8(6)
C2 C1 P1 110.8(5)
C14 C1 P1 116.3(5)
C1 C2 C7 114.1(6)
C1 C2 C3 125.0(6)
C7 C2 C3 120.9(6)
C2 C3 C4 111.1(6)
C5 C4 C3 110.1(6)
C4 C5 C6 110.3(6)
C7 C6 C5 113.1(6)
C8 C7 C2 113.8(6)
C8 C7 C6 125.0(6)
C2 C7 C6 121.0(6)
C7 C8 C9 132.0(6)
C7 C8 P1 111.4(5)
C9 C8 P1 116.3(5)
N2 C9 C10 120.3(6)
N2 C9 C8 114.1(5)
C10 C9 C8 125.5(6)
C9 C10 C11 118.7(7)
C12 C11 C10 120.6(7)
C11 C12 C13 118.4(7)
N2 C13 C12 123.2(7)
N1 C14 C15 121.6(6)
N1 C14 C1 114.1(6)
C15 C14 C1 124.2(6)
C16 C15 C14 118.3(7)
C17 C16 C15 119.0(7)
C18 C17 C16 119.9(7)
N1 C18 C17 122.3(7)
C24 C19 C20 119.6(6)
C24 C19 P1 118.9(5)
C20 C19 P1 121.4(5)
C21 C20 C19 119.3(7)
C22 C21 C20 121.8(7)
C21 C22 C23 119.0(6)
C24 C23 C22 120.7(7)
C23 C24 C19 119.6(6)
C32 C31 C44 128.1(6)
C32 C31 P2 110.4(5)
C44 C31 P2 121.5(5)
C31 C32 C37 114.9(6)
C31 C32 C33 124.6(7)
C37 C32 C33 120.5(6)
C34 C33 C32 112.8(7)
C35 C34 C33 116.2(8)
C34 C35 C36 118.4(8)
C37 C36 C35 113.3(7)
C38 C37 C32 113.3(6)
C38 C37 C36 125.9(7)
C32 C37 C36 120.8(6)
C37 C38 C39 131.0(7)
C37 C38 P2 110.7(5)
C39 C38 P2 118.3(5)
N4 C39 C40 120.0(7)
N4 C39 C38 113.0(6)
C40 C39 C38 127.0(7)
C41 C40 C39 119.5(8)
C42 C41 C40 120.6(8)
C41 C42 C43 118.6(8)
N4 C43 C42 122.5(8)
N3 C44 C45 121.6(6)
N3 C44 C31 117.0(5)
C45 C44 C31 121.3(6)
C44 C45 C46 119.0(7)
C47 C46 C45 119.3(6)
C48 C47 C46 118.4(7)
N3 C48 C47 123.6(7)
C50 C49 C54 120.6(6)
C50 C49 P2 121.5(6)
C54 C49 P2 117.9(5)
C49 C50 C51 119.6(7)
C52 C51 C50 120.0(7)
C53 C52 C51 119.6(7)
C54 C53 C52 121.2(8)
C53 C54 C49 119.0(7)
F1 C100 F2 108.1(7)
F1 C100 F3 108.5(7)
F2 C100 F3 107.4(7)
F1 C100 S1 111.1(6)
F2 C100 S1 111.6(6)
F3 C100 S1 109.9(6)
F12 C200 F11 109.4(8)
F12 C200 F13 106.7(8)
F11 C200 F13 107.1(7)
F12 C200 S2 111.6(6)
F11 C200 S2 111.6(6)
F13 C200 S2 110.2(7)
Cl1 C900 Cl2 115.5(7)
Cl3 C901 Cl4 111.9(5)
Cl5 C902 Cl6 112.5(5)
O11 S2 O13 115.3(4)
O11 S2 O12 114.3(3)
O13 S2 O12 115.7(4)
O11 S2 C200 103.7(4)
O13 S2 C200 102.1(4)
O12 S2 C200 103.2(4)

loop_
_geom_bond_atom_site_label_1
_geom_bond_atom_site_label_2
_geom_bond_distance
Cu1 N1 2.023(5)
Cu1 O2 2.143(5)
Cu1 P2 2.2252(19)
Cu1 P1 2.341(2)
Cu1 Cu2 2.5228(12)
Cu2 N3 2.026(5)
Cu2 N2 2.043(5)
Cu2 P1 2.3115(19)
Cu2 O3 2.331(5)
P1 C8 1.795(6)
P1 C1 1.834(7)
P1 C19 1.832(7)
P2 C38 1.818(7)
P2 C31 1.821(6)
P2 C49 1.824(7)
N1 C18 1.347(8)
N1 C14 1.352(8)
N2 C13 1.345(8)
N2 C9 1.373(8)
N3 C48 1.346(8)
N3 C44 1.365(8)
N4 C43 1.338(9)
N4 C39 1.364(9)
S1 O1 1.440(5)
S1 O3 1.459(5)
S1 O2 1.468(5)
S1 C100 1.833(8)
C1 C2 1.341(9)
C1 C14 1.479(9)
C2 C7 1.463(9)
C2 C3 1.523(9)
C3 C4 1.531(9)
C4 C5 1.507(9)
C5 C6 1.531(10)
C6 C7 1.504(9)
C7 C8 1.362(9)
C8 C9 1.485(9)
C9 C10 1.391(9)
C10 C11 1.397(10)
C11 C12 1.358(10)
C12 C13 1.371(9)
C14 C15 1.396(9)
C15 C16 1.395(9)
C16 C17 1.376(10)
C17 C18 1.362(9)
C19 C24 1.398(9)
C19 C20 1.407(9)
C20 C21 1.378(9)
C21 C22 1.378(10)
C22 C23 1.392(10)
C23 C24 1.390(9)
C31 C32 1.331(9)
C31 C44 1.480(9)
C32 C37 1.490(10)
C32 C33 1.524(9)
C33 C34 1.486(11)
C34 C35 1.415(12)
C35 C36 1.522(11)
C36 C37 1.499(10)
C37 C38 1.349(9)
C38 C39 1.467(9)
C39 C40 1.377(10)
C40 C41 1.374(10)
C41 C42 1.337(11)
C42 C43 1.378(11)
C44 C45 1.393(9)
C45 C46 1.397(10)
C46 C47 1.383(9)
C47 C48 1.382(9)
C49 C50 1.375(9)
C49 C54 1.398(9)
C50 C51 1.395(10)
C51 C52 1.383(11)
C52 C53 1.382(11)
C53 C54 1.372(10)
C100 F1 1.314(9)
C100 F2 1.328(9)
C100 F3 1.337(9)
C200 F12 1.320(10)
C200 F11 1.328(10)
C200 F13 1.330(10)
C200 S2 1.826(8)
C900 Cl1 1.677(14)
C900 Cl2 1.754(14)
C901 Cl3 1.734(8)
C901 Cl4 1.768(10)
C902 Cl5 1.747(10)
C902 Cl6 1.757(10)
S2 O11 1.420(6)
S2 O13 1.428(5)
S2 O12 1.448(5)
